data_2231013
loop_
_publ_author_name
'Zhang, Wen-Yu'
'Zhu, Zhi-Hua'
'Du, Jian-Shi'

_publ_section_title
;
 2-Phenylimidazolium hemi(benzene-1,3-dicarboxylate) monohydrate
;
_journal_coeditor_code BT5571
_journal_issue 8
_journal_name_full 'Acta Crystallographica Section E'
_journal_page_first o2047
_journal_paper_doi 10.1107/S160053681102681X
_journal_volume 67
_journal_year 2011
_chemical_formula_iupac '2C9 H9 N2 +, C8 H4 O4 -, 2H2 O'
_chemical_formula_moiety '2(C9 H9 N2 +), C8 H4 O4 -, 2(H2 O)'
_chemical_formula_sum 'C26 H26 N4 O6'
_chemical_formula_weight 490.50
_chemical_name_systematic
;
2-Phenylimidazolium hemi(benzene-1,3-dicarboxylate) monohydrate
;
_space_group_IT_number 15
_symmetry_cell_setting monoclinic
_symmetry_space_group_name_Hall '-C 2yc'
_symmetry_space_group_name_H-M 'C 1 2/c 1'
_atom_sites_solution_hydrogens geom
_atom_sites_solution_primary direct
_atom_sites_solution_secondary difmap
_audit_creation_method SHELXL-97
_cell_angle_alpha 90
_cell_angle_beta 108.449(3)
_cell_angle_gamma 90
_cell_formula_units_Z 4
_cell_length_a 17.092(5)
_cell_length_b 7.152(4)
_cell_length_c 20.322(5)
_cell_measurement_reflns_used 2400
_cell_measurement_temperature 293(2)
_cell_measurement_theta_max 26.37
_cell_measurement_theta_min 2.11
_cell_volume 2356.5(16)
_computing_cell_refinement 'CrysAlis CCD (Oxford Diffraction, 2006)'
_computing_data_collection 'CrysAlis CCD (Oxford Diffraction, 2006)'
_computing_data_reduction 'CrysAlis RED (Oxford Diffraction, 2006)'
_computing_molecular_graphics 'SHELXTL (Sheldrick, 2008)'
_computing_publication_material 'SHELXTL (Sheldrick, 2008)'
_computing_structure_refinement 'SHELXL97 (Sheldrick, 2008)'
_computing_structure_solution 'SHELXS97 (Sheldrick, 2008)'
_diffrn_ambient_temperature 293(2)
_diffrn_detector_area_resol_mean 10.0
_diffrn_measured_fraction_theta_full 0.996
_diffrn_measured_fraction_theta_max 0.996
_diffrn_measurement_device_type 'Oxford Diffraction Gemini R Ultra'
_diffrn_measurement_method \w
_diffrn_radiation_monochromator graphite
_diffrn_radiation_source 'fine-focus sealed tube'
_diffrn_radiation_type MoK\a
_diffrn_radiation_wavelength 0.71073
_diffrn_reflns_av_R_equivalents 0.0519
_diffrn_reflns_av_sigmaI/netI 0.0518
_diffrn_reflns_limit_h_max 21
_diffrn_reflns_limit_h_min -20
_diffrn_reflns_limit_k_max 8
_diffrn_reflns_limit_k_min -7
_diffrn_reflns_limit_l_max 18
_diffrn_reflns_limit_l_min -25
_diffrn_reflns_number 4898
_diffrn_reflns_theta_full 26.37
_diffrn_reflns_theta_max 26.37
_diffrn_reflns_theta_min 2.11
_exptl_absorpt_coefficient_mu 0.100
_exptl_absorpt_correction_T_max 0.74
_exptl_absorpt_correction_T_min 0.57
_exptl_absorpt_correction_type multi-scan
_exptl_absorpt_process_details
;
(CrysAlis RED; Oxford Diffraction, 2006)
;
_exptl_crystal_colour colorless
_exptl_crystal_density_diffrn 1.383
_exptl_crystal_density_method 'not measured'
_exptl_crystal_description block
_exptl_crystal_F_000 1032
_exptl_crystal_size_max 0.23
_exptl_crystal_size_mid 0.19
_exptl_crystal_size_min 0.18
_refine_diff_density_max 0.417
_refine_diff_density_min -0.375
_refine_ls_extinction_method none
_refine_ls_goodness_of_fit_ref 1.095
_refine_ls_hydrogen_treatment mixed
_refine_ls_matrix_type full
_refine_ls_number_parameters 172
_refine_ls_number_reflns 2400
_refine_ls_number_restraints 3
_refine_ls_restrained_S_all 1.095
_refine_ls_R_factor_all 0.0887
_refine_ls_R_factor_gt 0.0673
_refine_ls_shift/su_max 0.000
_refine_ls_shift/su_mean 0.000
_refine_ls_structure_factor_coef Fsqd
_refine_ls_weighting_details 'calc w=1/[\s^2^(Fo^2^)+(0.0998P)^2^+0.3011P] where P=(Fo^2^+2Fc^2^)/3'
_refine_ls_weighting_scheme calc
_refine_ls_wR_factor_gt 0.1704
_refine_ls_wR_factor_ref 0.1944
_reflns_number_gt 1762
_reflns_number_total 2400
_reflns_threshold_expression I>2\s(I)
_cod_data_source_file bt5571.cif
_cod_data_source_block I
_cod_depositor_comments
;

2019-10-14
Z value and formula fixed to values more according to usual
chemical conventions.                 miguel
;
_cod_original_formula_sum 'C13 H13 N2 O3'
_cod_original_formula_weight 245.25
_cod_original_formula_moiety 'C9 H9 N2 +, 0.5(C8 H4 O4 -), H2 O'
_cod_original_formula_iupac 'C9 H9 N2 +, 0.5C8 H4 O4 -, H2 O'
_cod_original_formula_units_Z 8
_cod_original_sg_symbol_H-M 'C 2/c'
_cod_database_code 2231013
_cod_database_fobs_code 2231013

loop_
_symmetry_equiv_pos_as_xyz
'x, y, z'
'-x, y, -z+1/2'
'x+1/2, y+1/2, z'
'-x+1/2, y+1/2, -z+1/2'
'-x, -y, -z'
'x, -y, z-1/2'
'-x+1/2, -y+1/2, -z'
'x+1/2, -y+1/2, z-1/2'

loop_
_atom_site_type_symbol
_atom_site_label
_atom_site_fract_x
_atom_site_fract_y
_atom_site_fract_z
_atom_site_U_iso_or_equiv
_atom_site_adp_type
_atom_site_calc_flag
_atom_site_refinement_flags
_atom_site_occupancy
_atom_site_symmetry_multiplicity
C C1 0.24852(14) 0.4967(3) 0.50929(13) 0.0382(5) Uani d . 1 1
C C2 0.20650(15) 0.4816(4) 0.60149(13) 0.0467(6) Uani d . 1 1
H H2A 0.1734 0.4629 0.6294 0.056 Uiso calc R 1 1
C C3 0.28571(15) 0.5424(4) 0.62248(13) 0.0486(7) Uani d . 1 1
H H3 0.3173 0.5726 0.6676 0.058 Uiso calc R 1 1
C C4 0.24990(14) 0.4906(3) 0.43856(12) 0.0382(6) Uani d . 1 1
C C5 0.17948(15) 0.4488(4) 0.38343(13) 0.0492(7) Uani d . 1 1
H H5 0.1305 0.4193 0.3919 0.059 Uiso calc R 1 1
C C6 0.18210(17) 0.4509(4) 0.31638(14) 0.0604(8) Uani d . 1 1
H H6 0.1348 0.4238 0.2797 0.072 Uiso calc R 1 1
C C7 0.2544(2) 0.4929(5) 0.30332(16) 0.0674(9) Uani d . 1 1
H H7 0.2561 0.4949 0.2580 0.081 Uiso calc R 1 1
C C8 0.32373(19) 0.5315(5) 0.35745(16) 0.0677(9) Uani d . 1 1
H H8 0.3726 0.5589 0.3485 0.081 Uiso calc R 1 1
C C9 0.32284(16) 0.5307(4) 0.42428(14) 0.0538(7) Uani d . 1 1
H H9 0.3708 0.5569 0.4604 0.065 Uiso calc R 1 1
C C10 0.0000 1.1129(5) 0.2500 0.0448(8) Uani d S 1 2
H H10 0.0000 1.2429 0.2500 0.054 Uiso calc SR 1 2
C C11 0.00630(13) 1.0179(3) 0.31049(12) 0.0408(6) Uani d . 1 1
H H11 0.0122 1.0838 0.3512 0.049 Uiso calc R 1 1
C C12 0.00388(12) 0.8237(3) 0.31058(11) 0.0363(5) Uani d . 1 1
C C13 0.0000 0.7293(4) 0.2500 0.0368(7) Uani d S 1 2
H H13 0.0000 0.5993 0.2500 0.044 Uiso calc SR 1 2
C C14 0.00529(13) 0.7151(4) 0.37391(12) 0.0421(6) Uani d . 1 1
N N1 0.18476(11) 0.4532(3) 0.53205(10) 0.0417(5) Uani d . 1 1
H H1 0.1374 0.4135 0.5064 0.050 Uiso calc R 1 1
N N2 0.31015(12) 0.5509(3) 0.56483(10) 0.0427(5) Uani d . 1 1
H H2 0.3581 0.5859 0.5643 0.051 Uiso calc R 1 1
O O1 -0.03238(11) 0.5623(2) 0.36545(9) 0.0539(5) Uani d . 1 1
O O2 0.04493(10) 0.7828(3) 0.43224(8) 0.0541(5) Uani d . 1 1
O O1W 0.03320(10) 0.3051(3) 0.46633(9) 0.0501(5) Uani d D 1 1
H HW11 0.0013(19) 0.383(4) 0.4395(15) 0.114(15) Uiso d D 1 1
H HW12 0.0109(18) 0.273(4) 0.4965(12) 0.079(10) Uiso d D 1 1

loop_
_atom_site_aniso_label
_atom_site_aniso_U_11
_atom_site_aniso_U_22
_atom_site_aniso_U_33
_atom_site_aniso_U_12
_atom_site_aniso_U_13
_atom_site_aniso_U_23
C1 0.0242(11) 0.0425(12) 0.0480(13) -0.0003(9) 0.0114(10) 0.0017(10)
C2 0.0323(13) 0.0656(16) 0.0466(14) -0.0023(11) 0.0187(11) 0.0042(12)
C3 0.0337(13) 0.0716(18) 0.0409(13) -0.0074(11) 0.0125(11) -0.0009(12)
C4 0.0233(11) 0.0438(12) 0.0472(13) 0.0031(9) 0.0109(10) 0.0003(10)
C5 0.0250(12) 0.0703(17) 0.0496(14) 0.0002(11) 0.0082(10) -0.0061(12)
C6 0.0316(14) 0.093(2) 0.0512(15) 0.0030(13) 0.0050(12) -0.0105(14)
C7 0.0512(18) 0.104(2) 0.0505(16) 0.0047(16) 0.0209(14) -0.0061(15)
C8 0.0388(15) 0.111(2) 0.0629(18) -0.0018(15) 0.0302(15) -0.0041(16)
C9 0.0282(13) 0.0802(19) 0.0537(15) -0.0025(12) 0.0140(12) -0.0036(13)
C10 0.0234(15) 0.0411(17) 0.066(2) 0.000 0.0092(15) 0.000
C11 0.0221(11) 0.0498(14) 0.0488(14) -0.0019(9) 0.0086(10) -0.0085(10)
C12 0.0191(10) 0.0475(13) 0.0419(13) -0.0031(9) 0.0090(9) -0.0037(10)
C13 0.0241(15) 0.0393(17) 0.0448(17) 0.000 0.0076(13) 0.000
C14 0.0221(10) 0.0626(15) 0.0414(13) -0.0059(10) 0.0097(9) -0.0002(11)
N1 0.0225(10) 0.0525(12) 0.0501(12) -0.0045(8) 0.0117(9) 0.0002(9)
N2 0.0270(10) 0.0589(13) 0.0417(11) -0.0072(9) 0.0101(9) -0.0014(9)
O1 0.0406(10) 0.0668(12) 0.0494(10) -0.0176(9) 0.0074(8) 0.0070(8)
O2 0.0379(10) 0.0851(13) 0.0381(10) -0.0188(9) 0.0105(8) -0.0028(8)
O1W 0.0341(9) 0.0674(13) 0.0502(11) -0.0059(9) 0.0152(9) 0.0019(9)

loop_
_atom_type_symbol
_atom_type_description
_atom_type_scat_dispersion_real
_atom_type_scat_dispersion_imag
_atom_type_scat_source
C C 0.0033 0.0016 'International Tables Vol C Tables 4.2.6.8 and 6.1.1.4'
H H 0.0000 0.0000 'International Tables Vol C Tables 4.2.6.8 and 6.1.1.4'
N N 0.0061 0.0033 'International Tables Vol C Tables 4.2.6.8 and 6.1.1.4'
O O 0.0106 0.0060 'International Tables Vol C Tables 4.2.6.8 and 6.1.1.4'

loop_
_geom_angle_atom_site_label_1
_geom_angle_atom_site_label_2
_geom_angle_atom_site_label_3
_geom_angle_site_symmetry_1
_geom_angle_site_symmetry_3
_geom_angle
N2 C1 N1 . . 106.5(2)
N2 C1 C4 . . 126.35(19)
N1 C1 C4 . . 127.1(2)
N1 C2 C3 . . 107.0(2)
N1 C2 H2A . . 126.5
C3 C2 H2A . . 126.5
C2 C3 N2 . . 106.9(2)
C2 C3 H3 . . 126.5
N2 C3 H3 . . 126.5
C5 C4 C9 . . 118.6(2)
C5 C4 C1 . . 121.6(2)
C9 C4 C1 . . 119.8(2)
C6 C5 C4 . . 120.2(2)
C6 C5 H5 . . 119.9
C4 C5 H5 . . 119.9
C7 C6 C5 . . 120.3(3)
C7 C6 H6 . . 119.8
C5 C6 H6 . . 119.8
C8 C7 C6 . . 119.4(3)
C8 C7 H7 . . 120.3
C6 C7 H7 . . 120.3
C9 C8 C7 . . 121.4(3)
C9 C8 H8 . . 119.3
C7 C8 H8 . . 119.3
C8 C9 C4 . . 120.0(3)
C8 C9 H9 . . 120.0
C4 C9 H9 . . 120.0
C11 C10 C11 2 . 121.0(3)
C11 C10 H10 2 . 119.5
C11 C10 H10 . . 119.5
C10 C11 C12 . . 120.0(2)
C10 C11 H11 . . 120.0
C12 C11 H11 . . 120.0
C13 C12 C11 . . 118.6(2)
C13 C12 C14 . . 119.6(2)
C11 C12 C14 . . 121.9(2)
C12 C13 C12 . 2 121.7(3)
C12 C13 H13 . . 119.1
C12 C13 H13 2 . 119.1
O1 C14 O2 . . 124.4(2)
O1 C14 C12 . . 117.9(2)
O2 C14 C12 . . 117.8(2)
C1 N1 C2 . . 109.7(2)
C1 N1 H1 . . 125.1
C2 N1 H1 . . 125.1
C1 N2 C3 . . 109.82(19)
C1 N2 H2 . . 125.1
C3 N2 H2 . . 125.1
HW11 O1W HW12 . . 107.3(16)

loop_
_geom_bond_atom_site_label_1
_geom_bond_atom_site_label_2
_geom_bond_site_symmetry_2
_geom_bond_distance
C1 N2 . 1.335(3)
C1 N1 . 1.348(3)
C1 C4 . 1.446(3)
C2 N1 . 1.356(3)
C2 C3 . 1.356(3)
C2 H2A . 0.9300
C3 N2 . 1.364(3)
C3 H3 . 0.9300
C4 C5 . 1.393(3)
C4 C9 . 1.396(3)
C5 C6 . 1.378(4)
C5 H5 . 0.9300
C6 C7 . 1.377(4)
C6 H6 . 0.9300
C7 C8 . 1.365(4)
C7 H7 . 0.9300
C8 C9 . 1.363(4)
C8 H8 . 0.9300
C9 H9 . 0.9300
C10 C11 2 1.378(3)
C10 C11 . 1.378(3)
C10 H10 . 0.9300
C11 C12 . 1.389(3)
C11 H11 . 0.9300
C12 C13 . 1.387(3)
C12 C14 . 1.497(3)
C13 C12 2 1.387(3)
C13 H13 . 0.9300
C14 O1 . 1.252(3)
C14 O2 . 1.261(3)
N1 H1 . 0.8600
N2 H2 . 0.8600
O1W HW11 . 0.848(10)
O1W HW12 . 0.848(10)

loop_
_geom_hbond_atom_site_label_D
_geom_hbond_atom_site_label_H
_geom_hbond_atom_site_label_A
_geom_hbond_site_symmetry_A
_geom_hbond_distance_DH
_geom_hbond_distance_HA
_geom_hbond_distance_DA
_geom_hbond_angle_DHA
N1 H1 O1W . 0.86 1.88 2.725(3) 169
N2 H2 O2 7_566 0.86 1.89 2.731(3) 167
O1W HW11 O1 . 0.848(10) 1.920(14) 2.718(3) 156(3)
O1W HW12 O2 5_566 0.848(10) 2.012(11) 2.858(2) 176(3)
